data_7043871
loop_
_publ_author_name
'Behm, Kira'
'Essner, Jeremy B.'
'Barnes, Charles L.'
'Baker, Gary A.'
'Walensky, Justin R.'

_publ_section_title
;
 Synthesis and fluorescence spectroscopy of tris(pyrenyl)pnictogen
 compounds
;
_journal_name_full 'Dalton Trans.'
_journal_paper_doi 10.1039/C7DT01953J
_journal_year 2017
_chemical_formula_moiety 'C48 H27 P'
_chemical_formula_sum 'C48 H27 P'
_chemical_formula_weight 634.66
_space_group_crystal_system triclinic
_space_group_IT_number 2
_space_group_name_Hall '-P 1'
_space_group_name_H-M_alt 'P -1'
_symmetry_space_group_name_Hall '-P 1'
_symmetry_space_group_name_H-M 'P -1'
_atom_sites_solution_hydrogens geom
_audit_creation_method SHELXL-2014/7
_audit_update_record
;
2017-07-07 deposited with the CCDC.
2017-07-24 downloaded from the CCDC.
;
_cell_angle_alpha 97.6470(10)
_cell_angle_beta 113.5550(10)
_cell_angle_gamma 102.8730(10)
_cell_formula_units_Z 2
_cell_length_a 11.6740(5)
_cell_length_b 13.0869(6)
_cell_length_c 13.1122(6)
_cell_measurement_reflns_used 9274
_cell_measurement_temperature 150(2)
_cell_measurement_theta_max 28.3
_cell_measurement_theta_min 2,5
_cell_volume 1733.99(14)
_computing_cell_refinement 'SAINT. Ver. 8.34A. (Bruker-AXS, 2014)'
_computing_data_collection 'APEX3. Ver. 2017.3-0.  (Bruker-AXS, 2017)'
_computing_data_reduction 'SAINT. Ver. 8.34A. (Bruker-AXS, 2014)'
_computing_molecular_graphics 'X-Seed (Barbour, 2001)'
_computing_publication_material 'CIFTAB (Sheldrick, 1997)'
_computing_structure_refinement 'XL. Ver. 2014/7. (Sheldrick, 2015b)'
_computing_structure_solution 'XT. Ver. 2014/4. (Sheldrick, 2015a)'
_diffrn_ambient_temperature 150(2)
_diffrn_measured_fraction_theta_full 0.999
_diffrn_measured_fraction_theta_max 0.997
_diffrn_measurement_device_type 'Bruker VENTURE CMOS area detector'
_diffrn_measurement_method 'shutterless omega and phi  scans'
_diffrn_radiation_type MoK\a
_diffrn_radiation_wavelength 0.71073
_diffrn_reflns_av_R_equivalents 0.0487
_diffrn_reflns_av_unetI/netI 0.0348
_diffrn_reflns_Laue_measured_fraction_full 0.999
_diffrn_reflns_Laue_measured_fraction_max 0.997
_diffrn_reflns_limit_h_max 15
_diffrn_reflns_limit_h_min -15
_diffrn_reflns_limit_k_max 17
_diffrn_reflns_limit_k_min -17
_diffrn_reflns_limit_l_max 17
_diffrn_reflns_limit_l_min -17
_diffrn_reflns_number 65105
_diffrn_reflns_point_group_measured_fraction_full 0.999
_diffrn_reflns_point_group_measured_fraction_max 0.997
_diffrn_reflns_theta_full 25.242
_diffrn_reflns_theta_max 28.362
_diffrn_reflns_theta_min 2.469
_diffrn_source 'Incoatec IMuS microfocus Mo tube'
_diffrn_standards_decay_% 0.0
_exptl_absorpt_coefficient_mu 0.113
_exptl_absorpt_correction_T_max 0.98
_exptl_absorpt_correction_T_min 0.91
_exptl_absorpt_correction_type multi-scan
_exptl_absorpt_process_details
;
 Data were corrected for decay and absorption using the program SADABS 
 (Sheldrick, G. M. (2003). SADABS. Version 2.10. University of
 G\"ottingen, Germany).
;
_exptl_crystal_colour Yellow
_exptl_crystal_density_diffrn 1.216
_exptl_crystal_description Prism
_exptl_crystal_F_000 660
_exptl_crystal_size_max 0.250
_exptl_crystal_size_mid 0.200
_exptl_crystal_size_min 0.150
_refine_diff_density_max 0.425
_refine_diff_density_min -0.366
_refine_diff_density_rms 0.068
_refine_ls_extinction_method none
_refine_ls_goodness_of_fit_ref 1.022
_refine_ls_hydrogen_treatment constr
_refine_ls_matrix_type full
_refine_ls_number_parameters 442
_refine_ls_number_reflns 8652
_refine_ls_number_restraints 0
_refine_ls_restrained_S_all 1.022
_refine_ls_R_factor_all 0.0795
_refine_ls_R_factor_gt 0.0553
_refine_ls_shift/su_max 0.000
_refine_ls_shift/su_mean 0.000
_refine_ls_structure_factor_coef Fsqd
_refine_ls_weighting_details 'w=1/[\s^2^(Fo^2^)+(0.0718P)^2^+0.8982P] where P=(Fo^2^+2Fc^2^)/3'
_refine_ls_weighting_scheme calc
_refine_ls_wR_factor_gt 0.1372
_refine_ls_wR_factor_ref 0.1518
_reflns_Friedel_coverage 0.000
_reflns_number_gt 6511
_reflns_number_total 8652
_reflns_threshold_expression 'I > 2\s(I)'
_cod_data_source_file c7dt01953j2.cif
_cod_data_source_block KBN-1-33
_cod_database_code 7043871
_shelx_shelxl_version_number 2014/7
_shelx_space_group_comment
;
The symmetry employed for this shelxl refinement is uniquely defined
by the following loop, which should always be used as a source of
symmetry information in preference to the above space-group names.
They are only intended as comments.
;
_shelx_estimated_absorpt_t_min 0.972
_shelx_estimated_absorpt_t_max 0.983

loop_
_space_group_symop_operation_xyz
'x, y, z'
'-x, -y, -z'

loop_
_atom_site_label
_atom_site_type_symbol
_atom_site_fract_x
_atom_site_fract_y
_atom_site_fract_z
_atom_site_U_iso_or_equiv
_atom_site_adp_type
_atom_site_occupancy
_atom_site_site_symmetry_order
_atom_site_calc_flag
_atom_site_refinement_flags_posn
_atom_site_refinement_flags_adp
P1 P 0.27960(4) 0.40818(4) 0.75259(4) 0.02593(12) Uani 1 1 d . .
C1 C 0.36623(16) 0.50929(14) 0.70239(14) 0.0268(3) Uani 1 1 d . .
C2 C 0.46140(15) 0.60295(13) 0.78471(14) 0.0251(3) Uani 1 1 d . .
C3 C 0.48834(17) 0.62433(14) 0.90424(14) 0.0293(4) Uani 1 1 d . .
H3 H 0.4395 0.5738 0.9289 0.035 Uiso 1 1 calc R U
C4 C 0.58069(18) 0.71388(15) 0.98189(15) 0.0334(4) Uani 1 1 d . .
H4 H 0.5947 0.7251 1.0596 0.040 Uiso 1 1 calc R U
C5 C 0.65813(17) 0.79249(15) 0.95035(16) 0.0327(4) Uani 1 1 d . .
C6 C 0.75549(19) 0.88551(16) 1.03036(19) 0.0426(5) Uani 1 1 d . .
H6 H 0.7707 0.8979 1.1084 0.051 Uiso 1 1 calc R U
C7 C 0.8292(2) 0.95906(18) 0.9976(2) 0.0511(6) Uani 1 1 d . .
H7 H 0.8943 1.0219 1.0529 0.061 Uiso 1 1 calc R U
C8 C 0.8090(2) 0.94206(17) 0.8845(2) 0.0501(6) Uani 1 1 d . .
H8 H 0.8609 0.9935 0.8631 0.060 Uiso 1 1 calc R U
C9 C 0.71331(18) 0.85029(16) 0.80091(19) 0.0384(4) Uani 1 1 d . .
C10 C 0.6908(2) 0.82918(18) 0.6839(2) 0.0460(5) Uani 1 1 d . .
H10 H 0.7433 0.8789 0.6615 0.055 Uiso 1 1 calc R U
C11 C 0.5990(2) 0.74229(17) 0.60491(17) 0.0393(5) Uani 1 1 d . .
H11 H 0.5873 0.7316 0.5279 0.047 Uiso 1 1 calc R U
C12 C 0.51571(17) 0.66304(15) 0.63473(16) 0.0314(4) Uani 1 1 d . .
C13 C 0.41907(19) 0.57049(16) 0.55488(16) 0.0366(4) Uani 1 1 d . .
H13 H 0.4028 0.5590 0.4766 0.044 Uiso 1 1 calc R U
C14 C 0.34627(18) 0.49496(15) 0.58826(15) 0.0329(4) Uani 1 1 d . .
H14 H 0.2815 0.4322 0.5324 0.040 Uiso 1 1 calc R U
C15 C 0.53679(16) 0.68074(14) 0.75088(15) 0.0266(3) Uani 1 1 d . .
C16 C 0.63572(16) 0.77431(14) 0.83404(16) 0.0297(4) Uani 1 1 d . .
C17 C 0.14679(16) 0.46159(13) 0.75404(14) 0.0273(3) Uani 1 1 d . .
C18 C 0.07501(16) 0.41718(13) 0.81113(14) 0.0246(3) Uani 1 1 d . .
C19 C 0.10426(17) 0.33553(13) 0.87226(15) 0.0275(3) Uani 1 1 d . .
H19 H 0.1757 0.3104 0.8755 0.033 Uiso 1 1 calc R U
C20 C 0.03332(18) 0.29354(14) 0.92513(16) 0.0311(4) Uani 1 1 d . .
H20 H 0.0565 0.2401 0.9649 0.037 Uiso 1 1 calc R U
C21 C -0.07603(17) 0.32764(14) 0.92269(15) 0.0308(4) Uani 1 1 d . .
C22 C -0.1512(2) 0.28518(17) 0.97673(19) 0.0421(5) Uani 1 1 d . .
H22 H -0.1312 0.2305 1.0156 0.051 Uiso 1 1 calc R U
C23 C -0.2546(2) 0.32237(18) 0.9740(2) 0.0476(5) Uani 1 1 d . .
H23 H -0.3051 0.2928 1.0106 0.057 Uiso 1 1 calc R U
C24 C -0.28411(19) 0.40168(18) 0.91856(18) 0.0439(5) Uani 1 1 d . .
H24 H -0.3545 0.4269 0.9183 0.053 Uiso 1 1 calc R U
C25 C -0.21312(17) 0.44619(16) 0.86252(16) 0.0361(4) Uani 1 1 d . .
C26 C -0.2412(2) 0.52931(19) 0.80509(18) 0.0471(5) Uani 1 1 d . .
H26 H -0.3121 0.5545 0.8034 0.057 Uiso 1 1 calc R U
C27 C -0.1720(2) 0.57221(18) 0.75438(18) 0.0445(5) Uani 1 1 d . .
H27 H -0.1940 0.6277 0.7176 0.053 Uiso 1 1 calc R U
C28 C -0.06292(18) 0.53679(15) 0.75339(16) 0.0341(4) Uani 1 1 d . .
C29 C 0.0124(2) 0.58045(16) 0.70086(17) 0.0399(4) Uani 1 1 d . .
H29 H -0.0066 0.6367 0.6643 0.048 Uiso 1 1 calc R U
C30 C 0.11436(19) 0.54339(16) 0.70095(16) 0.0363(4) Uani 1 1 d . .
H30 H 0.1636 0.5744 0.6639 0.044 Uiso 1 1 calc R U
C31 C -0.03159(16) 0.45368(14) 0.80933(14) 0.0272(4) Uani 1 1 d . .
C32 C -0.10696(16) 0.40865(14) 0.86462(14) 0.0283(4) Uani 1 1 d . .
C33 C 0.19092(16) 0.29270(14) 0.62635(14) 0.0277(4) Uani 1 1 d . .
C34 C 0.25063(16) 0.21222(14) 0.61321(14) 0.0279(4) Uani 1 1 d . .
C35 C 0.38262(18) 0.21961(15) 0.69040(16) 0.0352(4) Uani 1 1 d . .
H35 H 0.4339 0.2825 0.7518 0.042 Uiso 1 1 calc R U
C36 C 0.4361(2) 0.13973(18) 0.67823(18) 0.0449(5) Uani 1 1 d . .
H36 H 0.5233 0.1475 0.7317 0.054 Uiso 1 1 calc R U
C37 C 0.3640(2) 0.04365(17) 0.58643(18) 0.0416(5) Uani 1 1 d . .
C38 C 0.4154(2) -0.04193(19) 0.5726(2) 0.0565(6) Uani 1 1 d . .
H38 H 0.5009 -0.0381 0.6264 0.068 Uiso 1 1 calc R U
C39 C 0.3413(3) -0.13214(19) 0.4803(2) 0.0589(6) Uani 1 1 d . .
H39 H 0.3770 -0.1895 0.4723 0.071 Uiso 1 1 calc R U
C40 C 0.2175(2) -0.14012(17) 0.4003(2) 0.0478(5) Uani 1 1 d . .
H40 H 0.1698 -0.2020 0.3373 0.057 Uiso 1 1 calc R U
C41 C 0.1611(2) -0.05787(15) 0.41097(17) 0.0364(4) Uani 1 1 d . .
C42 C 0.03088(19) -0.06061(15) 0.33117(16) 0.0374(4) Uani 1 1 d . .
H42 H -0.0189 -0.1209 0.2666 0.045 Uiso 1 1 calc R U
C43 C -0.0209(2) 0.01487(16) 0.34352(17) 0.0415(5) Uani 1 1 d . .
H43 H -0.1072 0.0080 0.2887 0.050 Uiso 1 1 calc R U
C44 C 0.04893(18) 0.10865(14) 0.43803(15) 0.0318(4) Uani 1 1 d . .
C45 C -0.00703(18) 0.18943(16) 0.45375(16) 0.0360(4) Uani 1 1 d . .
H45 H -0.0938 0.1829 0.4002 0.043 Uiso 1 1 calc R U
C46 C 0.06193(17) 0.27881(15) 0.54609(15) 0.0323(4) Uani 1 1 d . .
H46 H 0.0211 0.3322 0.5555 0.039 Uiso 1 1 calc R U
C47 C 0.17875(17) 0.11900(14) 0.51919(14) 0.0285(4) Uani 1 1 d . .
C48 C 0.23508(18) 0.03485(14) 0.50607(16) 0.0324(4) Uani 1 1 d . .

loop_
_atom_site_aniso_label
_atom_site_aniso_U_11
_atom_site_aniso_U_22
_atom_site_aniso_U_33
_atom_site_aniso_U_23
_atom_site_aniso_U_13
_atom_site_aniso_U_12
P1 0.0267(2) 0.0280(2) 0.0256(2) 0.00724(17) 0.01375(18) 0.00836(17)
C1 0.0273(8) 0.0301(8) 0.0284(8) 0.0095(7) 0.0162(7) 0.0104(7)
C2 0.0235(8) 0.0312(8) 0.0258(8) 0.0100(7) 0.0132(7) 0.0120(7)
C3 0.0313(9) 0.0339(9) 0.0278(9) 0.0105(7) 0.0169(7) 0.0106(7)
C4 0.0340(9) 0.0381(10) 0.0269(9) 0.0069(8) 0.0118(7) 0.0128(8)
C5 0.0258(9) 0.0333(9) 0.0359(10) 0.0074(8) 0.0089(7) 0.0131(7)
C6 0.0326(10) 0.0375(10) 0.0455(11) 0.0022(9) 0.0075(9) 0.0117(8)
C7 0.0313(10) 0.0376(11) 0.0673(16) 0.0046(11) 0.0103(10) 0.0058(9)
C8 0.0315(10) 0.0374(11) 0.0796(17) 0.0189(11) 0.0240(11) 0.0056(9)
C9 0.0305(9) 0.0364(10) 0.0564(12) 0.0212(9) 0.0225(9) 0.0133(8)
C10 0.0424(11) 0.0478(12) 0.0647(14) 0.0320(11) 0.0340(11) 0.0149(10)
C11 0.0429(11) 0.0536(12) 0.0391(10) 0.0256(10) 0.0278(9) 0.0209(10)
C12 0.0323(9) 0.0393(10) 0.0350(9) 0.0181(8) 0.0211(8) 0.0165(8)
C13 0.0454(11) 0.0484(11) 0.0258(9) 0.0137(8) 0.0221(8) 0.0180(9)
C14 0.0351(10) 0.0357(10) 0.0266(9) 0.0048(7) 0.0150(7) 0.0076(8)
C15 0.0258(8) 0.0314(9) 0.0310(9) 0.0129(7) 0.0162(7) 0.0145(7)
C16 0.0229(8) 0.0318(9) 0.0397(10) 0.0137(8) 0.0154(7) 0.0124(7)
C17 0.0289(8) 0.0276(8) 0.0274(8) 0.0066(7) 0.0135(7) 0.0105(7)
C18 0.0252(8) 0.0235(8) 0.0239(8) 0.0023(6) 0.0111(7) 0.0070(6)
C19 0.0293(8) 0.0256(8) 0.0309(9) 0.0061(7) 0.0156(7) 0.0110(7)
C20 0.0376(10) 0.0262(8) 0.0365(10) 0.0102(7) 0.0211(8) 0.0122(7)
C21 0.0308(9) 0.0279(9) 0.0332(9) 0.0007(7) 0.0179(8) 0.0049(7)
C22 0.0473(12) 0.0393(11) 0.0486(12) 0.0102(9) 0.0321(10) 0.0092(9)
C23 0.0435(12) 0.0510(13) 0.0538(13) 0.0030(10) 0.0345(11) 0.0057(10)
C24 0.0292(10) 0.0550(13) 0.0436(11) -0.0057(10) 0.0195(9) 0.0098(9)
C25 0.0269(9) 0.0438(11) 0.0315(9) -0.0041(8) 0.0106(8) 0.0116(8)
C26 0.0400(11) 0.0612(14) 0.0426(11) 0.0055(10) 0.0139(9) 0.0327(10)
C27 0.0455(12) 0.0512(12) 0.0403(11) 0.0141(10) 0.0121(9) 0.0328(10)
C28 0.0354(10) 0.0387(10) 0.0301(9) 0.0087(8) 0.0124(8) 0.0190(8)
C29 0.0478(11) 0.0422(11) 0.0378(10) 0.0200(9) 0.0183(9) 0.0241(9)
C30 0.0426(11) 0.0396(10) 0.0369(10) 0.0192(8) 0.0217(9) 0.0177(9)
C31 0.0256(8) 0.0282(8) 0.0239(8) 0.0011(7) 0.0084(7) 0.0089(7)
C32 0.0237(8) 0.0308(9) 0.0254(8) -0.0019(7) 0.0099(7) 0.0061(7)
C33 0.0282(8) 0.0279(8) 0.0272(8) 0.0076(7) 0.0133(7) 0.0064(7)
C34 0.0287(9) 0.0294(9) 0.0265(8) 0.0080(7) 0.0142(7) 0.0061(7)
C35 0.0314(9) 0.0369(10) 0.0313(9) 0.0007(8) 0.0111(8) 0.0093(8)
C36 0.0337(10) 0.0517(12) 0.0426(11) 0.0043(10) 0.0099(9) 0.0185(9)
C37 0.0423(11) 0.0405(11) 0.0442(11) 0.0073(9) 0.0199(9) 0.0171(9)
C38 0.0515(13) 0.0549(14) 0.0612(15) 0.0056(12) 0.0191(12) 0.0291(11)
C39 0.0639(15) 0.0458(13) 0.0714(17) 0.0045(12) 0.0308(13) 0.0292(12)
C40 0.0581(14) 0.0342(11) 0.0529(13) 0.0016(9) 0.0301(11) 0.0127(10)
C41 0.0459(11) 0.0284(9) 0.0389(10) 0.0059(8) 0.0253(9) 0.0078(8)
C42 0.0377(10) 0.0332(10) 0.0277(9) 0.0010(8) 0.0118(8) -0.0051(8)
C43 0.0383(11) 0.0408(11) 0.0315(10) 0.0021(8) 0.0104(8) 0.0003(9)
C44 0.0344(9) 0.0303(9) 0.0267(9) 0.0069(7) 0.0132(7) 0.0029(7)
C45 0.0302(9) 0.0410(10) 0.0298(9) 0.0099(8) 0.0077(8) 0.0080(8)
C46 0.0309(9) 0.0338(9) 0.0313(9) 0.0095(7) 0.0124(7) 0.0102(7)
C47 0.0337(9) 0.0268(8) 0.0271(8) 0.0080(7) 0.0173(7) 0.0050(7)
C48 0.0384(10) 0.0290(9) 0.0330(9) 0.0079(7) 0.0201(8) 0.0077(8)

loop_
_atom_type_symbol
_atom_type_description
_atom_type_scat_dispersion_real
_atom_type_scat_dispersion_imag
_atom_type_scat_source
C C 0.0033 0.0016 'International Tables Vol C Tables 4.2.6.8 and 6.1.1.4'
H H 0.0000 0.0000 'International Tables Vol C Tables 4.2.6.8 and 6.1.1.4'
P P 0.1023 0.0942 'International Tables Vol C Tables 4.2.6.8 and 6.1.1.4'

loop_
_geom_angle_atom_site_label_1
_geom_angle_atom_site_label_2
_geom_angle_atom_site_label_3
_geom_angle
C33 P1 C1 102.96(8)
C33 P1 C17 102.01(8)
C1 P1 C17 102.18(8)
C14 C1 C2 119.09(15)
C14 C1 P1 123.10(13)
C2 C1 P1 117.74(12)
C1 C2 C15 119.73(15)
C1 C2 C3 122.80(15)
C15 C2 C3 117.46(15)
C4 C3 C2 121.91(16)
C4 C3 H3 119.0
C2 C3 H3 119.0
C3 C4 C5 121.68(17)
C3 C4 H4 119.2
C5 C4 H4 119.2
C6 C5 C16 119.34(18)
C6 C5 C4 122.35(18)
C16 C5 C4 118.30(16)
C7 C6 C5 121.0(2)
C7 C6 H6 119.5
C5 C6 H6 119.5
C6 C7 C8 120.3(2)
C6 C7 H7 119.8
C8 C7 H7 119.8
C7 C8 C9 121.1(2)
C7 C8 H8 119.4
C9 C8 H8 119.4
C8 C9 C16 118.8(2)
C8 C9 C10 122.79(19)
C16 C9 C10 118.39(18)
C11 C10 C9 122.36(18)
C11 C10 H10 118.8
C9 C10 H10 118.8
C10 C11 C12 121.09(18)
C10 C11 H11 119.5
C12 C11 H11 119.5
C13 C12 C15 119.04(16)
C13 C12 C11 122.94(17)
C15 C12 C11 118.01(17)
C14 C13 C12 120.89(16)
C14 C13 H13 119.6
C12 C13 H13 119.6
C13 C14 C1 121.39(17)
C13 C14 H14 119.3
C1 C14 H14 119.3
C12 C15 C16 119.96(15)
C12 C15 C2 119.84(16)
C16 C15 C2 120.17(15)
C5 C16 C9 119.38(17)
C5 C16 C15 120.45(16)
C9 C16 C15 120.16(17)
C30 C17 C18 118.99(16)
C30 C17 P1 122.62(13)
C18 C17 P1 118.39(12)
C17 C18 C31 119.51(15)
C17 C18 C19 123.17(15)
C31 C18 C19 117.31(15)
C20 C19 C18 122.06(15)
C20 C19 H19 119.0
C18 C19 H19 119.0
C19 C20 C21 121.62(16)
C19 C20 H20 119.2
C21 C20 H20 119.2
C22 C21 C32 119.30(17)
C22 C21 C20 122.67(18)
C32 C21 C20 118.02(15)
C23 C22 C21 120.6(2)
C23 C22 H22 119.7
C21 C22 H22 119.7
C24 C23 C22 120.26(19)
C24 C23 H23 119.9
C22 C23 H23 119.9
C23 C24 C25 121.55(18)
C23 C24 H24 119.2
C25 C24 H24 119.2
C24 C25 C32 118.72(19)
C24 C25 C26 122.61(18)
C32 C25 C26 118.66(18)
C27 C26 C25 122.12(18)
C27 C26 H26 118.9
C25 C26 H26 118.9
C26 C27 C28 121.62(19)
C26 C27 H27 119.2
C28 C27 H27 119.2
C29 C28 C31 118.65(16)
C29 C28 C27 123.14(18)
C31 C28 C27 118.21(18)
C30 C29 C28 121.15(17)
C30 C29 H29 119.4
C28 C29 H29 119.4
C29 C30 C17 121.62(17)
C29 C30 H30 119.2
C17 C30 H30 119.2
C18 C31 C28 120.04(16)
C18 C31 C32 120.51(15)
C28 C31 C32 119.44(15)
C21 C32 C25 119.59(16)
C21 C32 C31 120.46(15)
C25 C32 C31 119.94(17)
C46 C33 C34 119.08(16)
C46 C33 P1 121.47(13)
C34 C33 P1 119.33(13)
C33 C34 C47 119.43(15)
C33 C34 C35 123.16(16)
C47 C34 C35 117.40(16)
C36 C35 C34 122.03(17)
C36 C35 H35 119.0
C34 C35 H35 119.0
C35 C36 C37 121.44(18)
C35 C36 H36 119.3
C37 C36 H36 119.3
C38 C37 C48 118.74(19)
C38 C37 C36 123.0(2)
C48 C37 C36 118.30(17)
C39 C38 C37 120.1(2)
C39 C38 H38 119.9
C37 C38 H38 119.9
C40 C39 C38 121.5(2)
C40 C39 H39 119.2
C38 C39 H39 119.2
C39 C40 C41 120.6(2)
C39 C40 H40 119.7
C41 C40 H40 119.7
C40 C41 C48 118.73(19)
C40 C41 C42 124.01(18)
C48 C41 C42 117.26(17)
C43 C42 C41 123.29(18)
C43 C42 H42 118.4
C41 C42 H42 118.4
C42 C43 C44 121.40(19)
C42 C43 H43 119.3
C44 C43 H43 119.3
C45 C44 C47 119.08(16)
C45 C44 C43 121.93(17)
C47 C44 C43 118.99(17)
C46 C45 C44 120.88(17)
C46 C45 H45 119.6
C44 C45 H45 119.6
C45 C46 C33 121.55(17)
C45 C46 H46 119.2
C33 C46 H46 119.2
C44 C47 C34 119.96(16)
C44 C47 C48 119.46(16)
C34 C47 C48 120.58(16)
C37 C48 C47 120.17(17)
C37 C48 C41 120.24(17)
C47 C48 C41 119.59(17)

loop_
_geom_bond_atom_site_label_1
_geom_bond_atom_site_label_2
_geom_bond_distance
P1 C33 1.8339(18)
P1 C1 1.8369(17)
P1 C17 1.8427(17)
C1 C14 1.399(2)
C1 C2 1.409(2)
C2 C15 1.429(2)
C2 C3 1.444(2)
C3 C4 1.347(3)
C3 H3 0.9500
C4 C5 1.430(3)
C4 H4 0.9500
C5 C6 1.402(3)
C5 C16 1.417(3)
C6 C7 1.374(3)
C6 H6 0.9500
C7 C8 1.384(3)
C7 H7 0.9500
C8 C9 1.402(3)
C8 H8 0.9500
C9 C16 1.423(2)
C9 C10 1.426(3)
C10 C11 1.331(3)
C10 H10 0.9500
C11 C12 1.461(2)
C11 H11 0.9500
C12 C13 1.395(3)
C12 C15 1.419(2)
C13 C14 1.389(3)
C13 H13 0.9500
C14 H14 0.9500
C15 C16 1.425(2)
C17 C30 1.394(2)
C17 C18 1.414(2)
C18 C31 1.422(2)
C18 C19 1.440(2)
C19 C20 1.351(2)
C19 H19 0.9500
C20 C21 1.434(2)
C20 H20 0.9500
C21 C22 1.402(2)
C21 C32 1.414(3)
C22 C23 1.388(3)
C22 H22 0.9500
C23 C24 1.373(3)
C23 H23 0.9500
C24 C25 1.397(3)
C24 H24 0.9500
C25 C32 1.423(2)
C25 C26 1.428(3)
C26 C27 1.318(3)
C26 H26 0.9500
C27 C28 1.453(3)
C27 H27 0.9500
C28 C29 1.393(3)
C28 C31 1.425(2)
C29 C30 1.381(3)
C29 H29 0.9500
C30 H30 0.9500
C31 C32 1.428(2)
C33 C46 1.403(2)
C33 C34 1.414(2)
C34 C47 1.424(2)
C34 C35 1.438(2)
C35 C36 1.354(3)
C35 H35 0.9500
C36 C37 1.433(3)
C36 H36 0.9500
C37 C38 1.407(3)
C37 C48 1.418(3)
C38 C39 1.391(3)
C38 H38 0.9500
C39 C40 1.375(3)
C39 H39 0.9500
C40 C41 1.400(3)
C40 H40 0.9500
C41 C48 1.429(3)
C41 C42 1.450(3)
C42 C43 1.292(3)
C42 H42 0.9500
C43 C44 1.431(3)
C43 H43 0.9500
C44 C45 1.394(3)
C44 C47 1.424(3)
C45 C46 1.381(3)
C45 H45 0.9500
C46 H46 0.9500
C47 C48 1.427(2)

loop_
_geom_torsion_atom_site_label_1
_geom_torsion_atom_site_label_2
_geom_torsion_atom_site_label_3
_geom_torsion_atom_site_label_4
_geom_torsion
C33 P1 C1 C14 6.96(17)
C17 P1 C1 C14 -98.60(16)
C33 P1 C1 C2 -169.98(13)
C17 P1 C1 C2 84.46(14)
C14 C1 C2 C15 -0.8(2)
P1 C1 C2 C15 176.27(12)
C14 C1 C2 C3 179.93(16)
P1 C1 C2 C3 -3.0(2)
C1 C2 C3 C4 179.32(16)
C15 C2 C3 C4 0.0(2)
C2 C3 C4 C5 -0.5(3)
C3 C4 C5 C6 -179.34(17)
C3 C4 C5 C16 0.0(3)
C16 C5 C6 C7 0.0(3)
C4 C5 C6 C7 179.35(18)
C5 C6 C7 C8 -0.4(3)
C6 C7 C8 C9 0.2(3)
C7 C8 C9 C16 0.4(3)
C7 C8 C9 C10 -179.1(2)
C8 C9 C10 C11 -179.4(2)
C16 C9 C10 C11 1.1(3)
C9 C10 C11 C12 -0.2(3)
C10 C11 C12 C13 -179.46(19)
C10 C11 C12 C15 -0.8(3)
C15 C12 C13 C14 -1.6(3)
C11 C12 C13 C14 177.09(17)
C12 C13 C14 C1 0.6(3)
C2 C1 C14 C13 0.6(3)
P1 C1 C14 C13 -176.26(14)
C13 C12 C15 C16 179.49(16)
C11 C12 C15 C16 0.8(2)
C13 C12 C15 C2 1.4(2)
C11 C12 C15 C2 -177.34(15)
C1 C2 C15 C12 -0.2(2)
C3 C2 C15 C12 179.10(15)
C1 C2 C15 C16 -178.31(15)
C3 C2 C15 C16 1.0(2)
C6 C5 C16 C9 0.6(3)
C4 C5 C16 C9 -178.76(16)
C6 C5 C16 C15 -179.60(16)
C4 C5 C16 C15 1.0(2)
C8 C9 C16 C5 -0.8(3)
C10 C9 C16 C5 178.73(17)
C8 C9 C16 C15 179.40(17)
C10 C9 C16 C15 -1.1(3)
C12 C15 C16 C5 -179.64(15)
C2 C15 C16 C5 -1.6(2)
C12 C15 C16 C9 0.2(2)
C2 C15 C16 C9 178.25(15)
C33 P1 C17 C30 -93.00(16)
C1 P1 C17 C30 13.29(17)
C33 P1 C17 C18 86.79(14)
C1 P1 C17 C18 -166.92(13)
C30 C17 C18 C31 2.5(2)
P1 C17 C18 C31 -177.32(12)
C30 C17 C18 C19 -177.50(16)
P1 C17 C18 C19 2.7(2)
C17 C18 C19 C20 -179.29(16)
C31 C18 C19 C20 0.7(2)
C18 C19 C20 C21 0.4(3)
C19 C20 C21 C22 179.91(18)
C19 C20 C21 C32 -1.1(3)
C32 C21 C22 C23 -0.3(3)
C20 C21 C22 C23 178.68(19)
C21 C22 C23 C24 -0.3(3)
C22 C23 C24 C25 0.8(3)
C23 C24 C25 C32 -0.7(3)
C23 C24 C25 C26 -179.49(19)
C24 C25 C26 C27 178.7(2)
C32 C25 C26 C27 -0.1(3)
C25 C26 C27 C28 0.4(3)
C26 C27 C28 C29 -179.9(2)
C26 C27 C28 C31 -0.1(3)
C31 C28 C29 C30 1.0(3)
C27 C28 C29 C30 -179.27(19)
C28 C29 C30 C17 -0.5(3)
C18 C17 C30 C29 -1.3(3)
P1 C17 C30 C29 178.48(15)
C17 C18 C31 C28 -2.0(2)
C19 C18 C31 C28 178.02(15)
C17 C18 C31 C32 178.87(15)
C19 C18 C31 C32 -1.2(2)
C29 C28 C31 C18 0.2(3)
C27 C28 C31 C18 -179.54(16)
C29 C28 C31 C32 179.41(17)
C27 C28 C31 C32 -0.4(3)
C22 C21 C32 C25 0.4(3)
C20 C21 C32 C25 -178.66(16)
C22 C21 C32 C31 179.69(16)
C20 C21 C32 C31 0.7(2)
C24 C25 C32 C21 0.1(3)
C26 C25 C32 C21 178.94(17)
C24 C25 C32 C31 -179.19(16)
C26 C25 C32 C31 -0.4(3)
C18 C31 C32 C21 0.5(2)
C28 C31 C32 C21 -178.71(16)
C18 C31 C32 C25 179.78(15)
C28 C31 C32 C25 0.6(2)
C1 P1 C33 C46 -92.29(15)
C17 P1 C33 C46 13.39(16)
C1 P1 C33 C34 91.74(14)
C17 P1 C33 C34 -162.58(13)
C46 C33 C34 C47 -0.1(2)
P1 C33 C34 C47 175.99(12)
C46 C33 C34 C35 179.47(16)
P1 C33 C34 C35 -4.5(2)
C33 C34 C35 C36 177.70(19)
C47 C34 C35 C36 -2.7(3)
C34 C35 C36 C37 0.8(3)
C35 C36 C37 C38 -178.6(2)
C35 C36 C37 C48 1.5(3)
C48 C37 C38 C39 1.2(4)
C36 C37 C38 C39 -178.7(2)
C37 C38 C39 C40 0.5(4)
C38 C39 C40 C41 -1.3(4)
C39 C40 C41 C48 0.4(3)
C39 C40 C41 C42 -179.3(2)
C40 C41 C42 C43 178.4(2)
C48 C41 C42 C43 -1.3(3)
C41 C42 C43 C44 0.7(3)
C42 C43 C44 C45 -178.48(19)
C42 C43 C44 C47 0.7(3)
C47 C44 C45 C46 0.4(3)
C43 C44 C45 C46 179.51(17)
C44 C45 C46 C33 1.0(3)
C34 C33 C46 C45 -1.1(3)
P1 C33 C46 C45 -177.09(14)
C45 C44 C47 C34 -1.5(2)
C43 C44 C47 C34 179.30(16)
C45 C44 C47 C48 177.76(16)
C43 C44 C47 C48 -1.4(2)
C33 C34 C47 C44 1.4(2)
C35 C34 C47 C44 -178.20(16)
C33 C34 C47 C48 -177.89(15)
C35 C34 C47 C48 2.5(2)
C38 C37 C48 C47 178.47(19)
C36 C37 C48 C47 -1.6(3)
C38 C37 C48 C41 -2.0(3)
C36 C37 C48 C41 177.91(18)
C44 C47 C48 C37 -179.69(17)
C34 C47 C48 C37 -0.4(3)
C44 C47 C48 C41 0.8(2)
C34 C47 C48 C41 -179.93(15)
C40 C41 C48 C37 1.2(3)
C42 C41 C48 C37 -178.99(17)
C40 C41 C48 C47 -179.26(17)
C42 C41 C48 C47 0.5(3)
